data_7051764
loop_
_publ_author_name
'Deiters, Emmanuel'
'Bulach, V\'eronique'
'Wais Hosseini, Mir'

_publ_section_title
;
 Molecular tectonics: ribbon type coordination networks based on
 porphyrins bearing two pyridine or two pyridine N-oxide units
;
_journal_issue 1
_journal_name_full 'New Journal of Chemistry'
_journal_page_first 99
_journal_paper_doi 10.1039/b708352a
_journal_volume 32
_journal_year 2008
_chemical_formula_moiety '2(C84 H52 Cl Cu3 N12 O4), 2(CHCl3), 2(BF4) , 3 (CH3OH)'
_chemical_formula_sum 'C173 H118 B2 Cl8 Cu6 F8 N24 O11'
_chemical_formula_weight 3547.37
_chemical_name_systematic
;
?
;
_space_group_IT_number 2
_symmetry_cell_setting triclinic
_symmetry_space_group_name_Hall '-P 1'
_symmetry_space_group_name_H-M 'P -1'
_atom_sites_solution_hydrogens geom
_atom_sites_solution_primary direct
_atom_sites_solution_secondary difmap
_audit_creation_method SHELXL-97
_cell_angle_alpha 86.6580(10)
_cell_angle_beta 79.721(2)
_cell_angle_gamma 73.9430(10)
_cell_formula_units_Z 1
_cell_length_a 9.7001(3)
_cell_length_b 17.1346(5)
_cell_length_c 24.9317(8)
_cell_measurement_reflns_used 6986
_cell_measurement_temperature 173(2)
_cell_measurement_theta_max 25.52
_cell_measurement_theta_min 2.22
_cell_volume 3918.1(2)
_computing_cell_refinement 'Bruker SMART'
_computing_data_collection 'Bruker SMART'
_computing_data_reduction 'Bruker SAINT'
_computing_molecular_graphics 'Bruker SHELXTL'
_computing_publication_material 'Bruker SHELXTL'
_computing_structure_refinement 'SHELXL-97 (Sheldrick, 1997)'
_computing_structure_solution 'SHELXS-97 (Sheldrick, 1990)'
_diffrn_ambient_temperature 173(2)
_diffrn_measured_fraction_theta_full 0.991
_diffrn_measured_fraction_theta_max 0.991
_diffrn_measurement_device_type 'CCD area detector'
_diffrn_measurement_method 'phi and omega scans'
_diffrn_radiation_monochromator graphite
_diffrn_radiation_source 'fine-focus sealed tube'
_diffrn_radiation_type MoK\a
_diffrn_radiation_wavelength 0.71073
_diffrn_reflns_av_R_equivalents 0.0480
_diffrn_reflns_av_sigmaI/netI 0.0465
_diffrn_reflns_limit_h_max 12
_diffrn_reflns_limit_h_min -12
_diffrn_reflns_limit_k_max 22
_diffrn_reflns_limit_k_min -22
_diffrn_reflns_limit_l_max 32
_diffrn_reflns_limit_l_min -32
_diffrn_reflns_number 90211
_diffrn_reflns_theta_full 27.57
_diffrn_reflns_theta_max 27.57
_diffrn_reflns_theta_min 2.06
_exptl_absorpt_coefficient_mu 1.016
_exptl_absorpt_correction_T_max 0.9323
_exptl_absorpt_correction_T_min 0.8878
_exptl_absorpt_correction_type multi-scan
_exptl_absorpt_process_details sadabs
_exptl_crystal_colour red
_exptl_crystal_density_diffrn 1.503
_exptl_crystal_density_meas ?
_exptl_crystal_density_method 'not measured'
_exptl_crystal_description plate
_exptl_crystal_F_000 1804
_exptl_crystal_size_max 0.12
_exptl_crystal_size_mid 0.11
_exptl_crystal_size_min 0.07
_refine_diff_density_max 1.563
_refine_diff_density_min -1.427
_refine_diff_density_rms 0.146
_refine_ls_extinction_method none
_refine_ls_goodness_of_fit_ref 1.071
_refine_ls_hydrogen_treatment constr
_refine_ls_matrix_type full
_refine_ls_number_parameters 1052
_refine_ls_number_reflns 17993
_refine_ls_number_restraints 12
_refine_ls_restrained_S_all 1.076
_refine_ls_R_factor_all 0.1083
_refine_ls_R_factor_gt 0.0741
_refine_ls_shift/su_max 0.002
_refine_ls_shift/su_mean 0.000
_refine_ls_structure_factor_coef Fsqd
_refine_ls_weighting_details 'calc w=1/[\s^2^(Fo^2^)+(0.1336P)^2^+10.9270P] where P=(Fo^2^+2Fc^2^)/3'
_refine_ls_weighting_scheme calc
_refine_ls_wR_factor_gt 0.2195
_refine_ls_wR_factor_ref 0.2464
_reflns_number_gt 12445
_reflns_number_total 17993
_reflns_threshold_expression >2sigma(I)
_cod_data_source_file b708352a.txt
_cod_data_source_block e136a
_cod_depositor_comments
;
The following automatic conversions were performed:
'_symmetry_cell_setting' value 'Triclinic' changed to 'triclinic'
according to '/home/saulius/struct/CIF-dictionaries/cif_core.dic'
dictionary named 'cif_core.dic' version 2.4.1 from 2010-06-29.

Automatic conversion script
Id: cif_fix_enum 1527 2010-12-29 10:47:43Z saulius 

The following automatic conversions were performed:

'_exptl_crystal_density_meas' value 'none' was changed to '?' - the
value is perceived as not measured.

Automatic conversion script
Id: cif_fix_values 3008 2015-01-20 13:52:24Z robertas 
;
_cod_original_sg_symbol_H-M P-1
_cod_database_code 7051764

loop_
_symmetry_equiv_pos_as_xyz
'x, y, z'
'-x, -y, -z'

loop_
_atom_site_label
_atom_site_type_symbol
_atom_site_fract_x
_atom_site_fract_y
_atom_site_fract_z
_atom_site_U_iso_or_equiv
_atom_site_adp_type
_atom_site_occupancy
_atom_site_symmetry_multiplicity
_atom_site_calc_flag
_atom_site_refinement_flags
_atom_site_disorder_assembly
_atom_site_disorder_group
Cu1 Cu 0.32477(6) 0.13325(3) 1.00174(2) 0.02550(15) Uani 1 1 d . . .
Cu2 Cu 0.54982(7) 0.13475(4) 0.46614(2) 0.03252(17) Uani 1 1 d . . .
Cu3 Cu 0.29186(8) 0.59513(4) 0.72485(2) 0.03243(17) Uani 1 1 d . . .
Cl1 Cl 0.35320(14) 0.71402(7) 0.71388(5) 0.0315(3) Uani 1 1 d . . .
N1 N 0.2672(4) 0.1410(2) 0.92786(15) 0.0246(8) Uani 1 1 d . . .
N2 N 0.2945(4) 0.0220(2) 1.01159(15) 0.0254(8) Uani 1 1 d . . .
N3 N 0.3679(4) 0.1281(2) 1.07775(15) 0.0237(8) Uani 1 1 d . . .
N4 N 0.3577(5) 0.2437(2) 0.99159(16) 0.0275(8) Uani 1 1 d . . .
N7 N 0.5976(5) 0.3949(2) 1.17475(16) 0.0288(9) Uani 1 1 d . . .
N8 N 0.2867(5) 0.4357(2) 0.76376(17) 0.0345(10) Uani 1 1 d . . .
N9 N 0.4201(5) 0.2451(3) 0.45383(16) 0.0302(9) Uani 1 1 d . . .
N10 N 0.5190(4) 0.0957(3) 0.39588(16) 0.0286(9) Uani 1 1 d . . .
N11 N 0.6754(5) 0.0230(3) 0.47965(16) 0.0304(9) Uani 1 1 d . . .
N12 N 0.5963(5) 0.1759(3) 0.53293(17) 0.0316(9) Uani 1 1 d . . .
N13 N 0.0468(5) 0.3228(3) 0.26011(18) 0.0354(10) Uani 1 1 d . . .
N16 N 0.2899(6) 0.5372(3) 0.62051(18) 0.0401(11) Uani 1 1 d . . .
O1 O 0.6539(4) 0.4383(2) 1.20361(15) 0.0354(8) Uani 1 1 d . . .
O2 O 0.2846(5) 0.4830(2) 0.71873(15) 0.0457(10) Uani 1 1 d . . .
O3 O -0.0525(4) 0.3571(3) 0.22948(16) 0.0465(10) Uani 1 1 d . . .
O4 O 0.2396(6) 0.6064(2) 0.65096(15) 0.0504(11) Uani 1 1 d . . .
C1 C 0.2554(5) 0.2066(3) 0.89258(18) 0.0263(10) Uani 1 1 d . . .
C2 C 0.1969(6) 0.1915(3) 0.84627(19) 0.0293(10) Uani 1 1 d . . .
H2 H 0.1788 0.2271 0.8161 0.035 Uiso 1 1 calc R . .
C3 C 0.1726(5) 0.1177(3) 0.85352(19) 0.0292(10) Uani 1 1 d . . .
H3 H 0.1322 0.0920 0.8299 0.035 Uiso 1 1 calc R . .
C4 C 0.2197(5) 0.0850(3) 0.90422(18) 0.0248(9) Uani 1 1 d . . .
C5 C 0.2213(5) 0.0066(3) 0.92372(18) 0.0246(9) Uani 1 1 d . . .
C6 C 0.2644(5) -0.0228(3) 0.97357(18) 0.0248(9) Uani 1 1 d . . .
C7 C 0.2763(6) -0.1048(3) 0.9934(2) 0.0305(10) Uani 1 1 d . . .
H7 H 0.2642 -0.1483 0.9744 0.037 Uiso 1 1 calc R . .
C8 C 0.3076(6) -0.1077(3) 1.0439(2) 0.0304(10) Uani 1 1 d . . .
H8 H 0.3219 -0.1540 1.0673 0.037 Uiso 1 1 calc R . .
C9 C 0.3157(5) -0.0292(3) 1.05634(19) 0.0250(9) Uani 1 1 d . . .
C10 C 0.3313(5) -0.0056(3) 1.10766(18) 0.0241(9) Uani 1 1 d . . .
C11 C 0.3514(5) 0.0692(3) 1.11703(18) 0.0261(9) Uani 1 1 d . . .
C12 C 0.3634(6) 0.0958(3) 1.16944(19) 0.0320(11) Uani 1 1 d . . .
H12 H 0.3523 0.0676 1.2032 0.038 Uiso 1 1 calc R . .
C13 C 0.3935(6) 0.1688(3) 1.16145(19) 0.0328(11) Uani 1 1 d . . .
H13 H 0.4087 0.2010 1.1884 0.039 Uiso 1 1 calc R . .
C14 C 0.3979(5) 0.1880(3) 1.10432(18) 0.0264(10) Uani 1 1 d . . .
C15 C 0.4241(5) 0.2597(3) 1.08003(19) 0.0281(10) Uani 1 1 d . . .
C16 C 0.4035(6) 0.2853(3) 1.0275(2) 0.0294(10) Uani 1 1 d . . .
C17 C 0.4239(7) 0.3603(3) 1.0037(2) 0.0387(13) Uani 1 1 d . . .
H17 H 0.4568 0.3990 1.0199 0.046 Uiso 1 1 calc R . .
C18 C 0.3870(7) 0.3652(3) 0.9534(2) 0.0386(12) Uani 1 1 d . . .
H18 H 0.3876 0.4087 0.9279 0.046 Uiso 1 1 calc R . .
C19 C 0.3466(6) 0.2922(3) 0.94564(19) 0.0284(10) Uani 1 1 d . . .
C20 C 0.2983(5) 0.2751(3) 0.89947(18) 0.0264(10) Uani 1 1 d . . .
C21 C 0.1721(5) -0.0473(3) 0.89097(19) 0.0261(10) Uani 1 1 d . . .
C22 C 0.2430(6) -0.0672(3) 0.8375(2) 0.0306(10) Uani 1 1 d . . .
H22 H 0.3237 -0.0472 0.8223 0.037 Uiso 1 1 calc R . .
C23 C 0.1953(7) -0.1164(3) 0.8067(2) 0.0397(13) Uani 1 1 d . . .
H23 H 0.2428 -0.1294 0.7703 0.048 Uiso 1 1 calc R . .
C24 C 0.0800(7) -0.1460(3) 0.8286(3) 0.0429(14) Uani 1 1 d . . .
H24 H 0.0478 -0.1796 0.8074 0.052 Uiso 1 1 calc R . .
C25 C 0.0106(6) -0.1275(3) 0.8812(3) 0.0401(13) Uani 1 1 d . . .
H25 H -0.0696 -0.1482 0.8961 0.048 Uiso 1 1 calc R . .
C26 C 0.0574(6) -0.0783(3) 0.9128(2) 0.0327(11) Uani 1 1 d . . .
H26 H 0.0101 -0.0663 0.9493 0.039 Uiso 1 1 calc R . .
C27 C 0.3217(5) -0.0646(3) 1.15357(18) 0.0274(10) Uani 1 1 d . . .
C28 C 0.1982(6) -0.0939(3) 1.1669(2) 0.0349(11) Uani 1 1 d . . .
H28 H 0.1203 -0.0751 1.1470 0.042 Uiso 1 1 calc R . .
C29 C 0.1884(7) -0.1498(4) 1.2087(2) 0.0413(13) Uani 1 1 d . . .
H29 H 0.1043 -0.1693 1.2172 0.050 Uiso 1 1 calc R . .
C30 C 0.3008(7) -0.1773(3) 1.2382(2) 0.0433(14) Uani 1 1 d . . .
H30 H 0.2942 -0.2160 1.2668 0.052 Uiso 1 1 calc R . .
C31 C 0.4243(7) -0.1484(3) 1.2259(2) 0.0390(13) Uani 1 1 d . . .
H31 H 0.5012 -0.1670 1.2463 0.047 Uiso 1 1 calc R . .
C32 C 0.4342(6) -0.0924(3) 1.18371(19) 0.0307(10) Uani 1 1 d . . .
H32 H 0.5183 -0.0730 1.1753 0.037 Uiso 1 1 calc R . .
C33 C 0.4829(6) 0.3088(3) 1.11339(19) 0.0280(10) Uani 1 1 d . . .
C34 C 0.4004(6) 0.3840(4) 1.1349(2) 0.0392(12) Uani 1 1 d . . .
H34 H 0.3035 0.4064 1.1285 0.047 Uiso 1 1 calc R . .
C35 C 0.4612(6) 0.4255(3) 1.1656(2) 0.0390(12) Uani 1 1 d . . .
H35 H 0.4055 0.4766 1.1806 0.047 Uiso 1 1 calc R . .
C36 C 0.6794(6) 0.3231(3) 1.1548(2) 0.0366(12) Uani 1 1 d . . .
H36 H 0.7759 0.3023 1.1620 0.044 Uiso 1 1 calc R . .
C37 C 0.6239(6) 0.2797(3) 1.1239(2) 0.0366(12) Uani 1 1 d . . .
H37 H 0.6828 0.2288 1.1094 0.044 Uiso 1 1 calc R . .
C38 C 0.2934(6) 0.3353(3) 0.8531(2) 0.0293(10) Uani 1 1 d . . .
C39 C 0.4201(6) 0.3425(3) 0.8206(2) 0.0332(11) Uani 1 1 d . . .
H39 H 0.5113 0.3117 0.8292 0.040 Uiso 1 1 calc R . .
C40 C 0.4166(7) 0.3937(3) 0.7759(2) 0.0372(12) Uani 1 1 d . . .
H40 H 0.5043 0.3992 0.7540 0.045 Uiso 1 1 calc R . .
C42 C 0.1629(6) 0.3813(3) 0.8395(2) 0.0395(12) Uani 1 1 d . . .
H42 H 0.0735 0.3787 0.8615 0.047 Uiso 1 1 calc R . .
C43 C 0.3833(6) 0.3116(3) 0.4870(2) 0.0324(11) Uani 1 1 d . . .
C44 C 0.2784(7) 0.3773(3) 0.4663(2) 0.0394(13) Uani 1 1 d . . .
H44 H 0.2368 0.4298 0.4817 0.047 Uiso 1 1 calc R . .
C45 C 0.2502(7) 0.3503(3) 0.4207(2) 0.0399(13) Uani 1 1 d . . .
H45 H 0.1841 0.3801 0.3982 0.048 Uiso 1 1 calc R . .
C46 C 0.3391(6) 0.2678(3) 0.4126(2) 0.0327(11) Uani 1 1 d . . .
C47 C 0.3470(5) 0.2208(3) 0.36798(19) 0.0288(10) Uani 1 1 d . . .
C48 C 0.4391(5) 0.1415(3) 0.35918(19) 0.0289(10) Uani 1 1 d . . .
C49 C 0.4644(6) 0.0980(3) 0.3091(2) 0.0350(11) Uani 1 1 d . . .
H49 H 0.4229 0.1169 0.2774 0.042 Uiso 1 1 calc R . .
C50 C 0.5586(6) 0.0250(3) 0.3159(2) 0.0355(12) Uani 1 1 d . . .
H50 H 0.5973 -0.0168 0.2896 0.043 Uiso 1 1 calc R . .
C51 C 0.5897(6) 0.0226(3) 0.3709(2) 0.0312(11) Uani 1 1 d . . .
C52 C 0.6714(5) -0.0450(3) 0.3955(2) 0.0309(10) Uani 1 1 d . . .
C53 C 0.7036(6) -0.0446(3) 0.4481(2) 0.0316(11) Uani 1 1 d . . .
C54 C 0.7777(6) -0.1147(3) 0.4761(2) 0.0363(12) Uani 1 1 d . . .
H54 H 0.8060 -0.1692 0.4638 0.044 Uiso 1 1 calc R . .
C55 C 0.7997(6) -0.0893(3) 0.5231(2) 0.0365(12) Uani 1 1 d . . .
H55 H 0.8462 -0.1225 0.5501 0.044 Uiso 1 1 calc R . .
C56 C 0.7405(6) -0.0029(3) 0.5250(2) 0.0318(11) Uani 1 1 d . . .
C57 C 0.7563(6) 0.0482(3) 0.5636(2) 0.0315(11) Uani 1 1 d . . .
C58 C 0.6931(6) 0.1315(3) 0.5656(2) 0.0330(11) Uani 1 1 d . . .
C59 C 0.7146(6) 0.1859(3) 0.6036(2) 0.0363(12) Uani 1 1 d . . .
H59 H 0.7801 0.1719 0.6289 0.044 Uiso 1 1 calc R . .
C60 C 0.6253(6) 0.2601(4) 0.5966(2) 0.0388(12) Uani 1 1 d . . .
H60 H 0.6137 0.3075 0.6168 0.047 Uiso 1 1 calc R . .
C61 C 0.5499(6) 0.2535(3) 0.5522(2) 0.0324(11) Uani 1 1 d . . .
C62 C 0.4458(6) 0.3170(3) 0.5326(2) 0.0333(11) Uani 1 1 d . . .
C63 C 0.2485(6) 0.2552(3) 0.32772(19) 0.0301(10) Uani 1 1 d . . .
C64 C 0.1391(6) 0.2193(3) 0.3214(2) 0.0355(11) Uani 1 1 d . . .
H64 H 0.1332 0.1704 0.3405 0.043 Uiso 1 1 calc R . .
C65 C 0.0399(6) 0.2542(4) 0.2878(2) 0.0390(12) Uani 1 1 d . . .
H65 H -0.0342 0.2293 0.2843 0.047 Uiso 1 1 calc R . .
C66 C 0.1524(6) 0.3584(4) 0.2643(2) 0.0403(13) Uani 1 1 d . . .
H66 H 0.1570 0.4066 0.2441 0.048 Uiso 1 1 calc R . .
C67 C 0.2548(6) 0.3250(3) 0.2979(2) 0.0359(11) Uani 1 1 d . . .
H67 H 0.3290 0.3504 0.3003 0.043 Uiso 1 1 calc R . .
C68 C 0.7360(6) -0.1222(3) 0.3636(2) 0.0316(11) Uani 1 1 d . . .
C69 C 0.6495(6) -0.1655(3) 0.3475(2) 0.0365(12) Uani 1 1 d . . .
H69 H 0.5466 -0.1450 0.3550 0.044 Uiso 1 1 calc R . .
C70 C 0.7134(7) -0.2399(4) 0.3198(2) 0.0437(14) Uani 1 1 d . . .
H70 H 0.6534 -0.2698 0.3094 0.052 Uiso 1 1 calc R . .
C71 C 0.8593(8) -0.2684(4) 0.3082(2) 0.0480(15) Uani 1 1 d . . .
H71 H 0.9018 -0.3178 0.2889 0.058 Uiso 1 1 calc R . .
C72 C 0.9474(7) -0.2265(4) 0.3241(3) 0.0473(14) Uani 1 1 d . . .
H72 H 1.0502 -0.2480 0.3166 0.057 Uiso 1 1 calc R . .
C73 C 0.8876(6) -0.1530(3) 0.3511(2) 0.0396(12) Uani 1 1 d . . .
H73 H 0.9491 -0.1237 0.3610 0.047 Uiso 1 1 calc R . .
C41 C 0.1627(7) 0.4312(3) 0.7939(2) 0.0416(13) Uani 1 1 d . . .
H41 H 0.0731 0.4622 0.7842 0.050 Uiso 1 1 calc R . .
C74 C 0.8486(6) 0.0107(3) 0.6058(2) 0.0338(11) Uani 1 1 d . . .
C75 C 0.9942(6) -0.0319(3) 0.5905(2) 0.0364(12) Uani 1 1 d . . .
H75 H 1.0351 -0.0385 0.5530 0.044 Uiso 1 1 calc R . .
C76 C 1.0801(6) -0.0647(4) 0.6298(2) 0.0422(13) Uani 1 1 d . . .
H76 H 1.1791 -0.0937 0.6189 0.051 Uiso 1 1 calc R . .
C77 C 1.0230(7) -0.0555(4) 0.6841(2) 0.0452(14) Uani 1 1 d . . .
H77 H 1.0822 -0.0776 0.7107 0.054 Uiso 1 1 calc R . .
C78 C 0.8782(7) -0.0137(4) 0.6999(2) 0.0421(13) Uani 1 1 d . . .
H78 H 0.8383 -0.0070 0.7376 0.051 Uiso 1 1 calc R . .
C79 C 0.7910(6) 0.0184(3) 0.6611(2) 0.0366(12) Uani 1 1 d . . .
H79 H 0.6913 0.0459 0.6724 0.044 Uiso 1 1 calc R . .
C80 C 0.3920(6) 0.3948(3) 0.5633(2) 0.0339(11) Uani 1 1 d . . .
C81 C 0.2505(7) 0.4185(3) 0.5907(2) 0.0383(12) Uani 1 1 d . . .
H81 H 0.1877 0.3850 0.5898 0.046 Uiso 1 1 calc R . .
C82 C 0.1985(7) 0.4905(3) 0.6198(2) 0.0408(13) Uani 1 1 d . . .
H82 H 0.1011 0.5065 0.6387 0.049 Uiso 1 1 calc R . .
C83 C 0.4251(7) 0.5177(3) 0.5949(2) 0.0422(14) Uani 1 1 d . . .
H83 H 0.4851 0.5525 0.5967 0.051 Uiso 1 1 calc R . .
C84 C 0.4813(7) 0.4463(4) 0.5652(2) 0.0413(13) Uani 1 1 d . . .
H84 H 0.5789 0.4326 0.5464 0.050 Uiso 1 1 calc R . .
B1 B 0.7738(17) 0.4452(9) 0.7078(8) 0.1204(12) Uani 1 1 d . . .
F1 F 0.8902(7) 0.4555(4) 0.6749(3) 0.1204(12) Uani 1 1 d . . .
F2 F 0.8189(7) 0.4466(4) 0.7630(3) 0.1204(12) Uani 1 1 d . . .
F3 F 0.6529(7) 0.5053(4) 0.7093(3) 0.1204(12) Uani 1 1 d . . .
F4 F 0.7488(7) 0.3718(4) 0.7017(3) 0.1204(12) Uani 1 1 d . . .
C85 C 0.7782(10) 0.3295(5) 0.9553(4) 0.103(4) Uani 1 1 d D . .
Cl2A Cl 0.7778(7) 0.3428(6) 0.8852(3) 0.095(2) Uani 0.473(15) 1 d PD A 1
Cl3A Cl 0.9286(10) 0.2587(6) 0.9739(5) 0.095(2) Uani 0.473(15) 1 d PD A 1
Cl4A Cl 0.7463(8) 0.4250(4) 0.9871(4) 0.095(2) Uani 0.473(15) 1 d PD A 1
Cl2B Cl 0.7983(9) 0.3037(6) 0.8882(4) 0.133(2) Uani 0.527(15) 1 d PD A 2
Cl3B Cl 0.9315(13) 0.2692(6) 0.9836(6) 0.133(2) Uani 0.527(15) 1 d PD A 2
Cl4B Cl 0.7826(10) 0.4301(4) 0.9607(5) 0.133(2) Uani 0.527(15) 1 d PD A 2
C86 C 0.1739(15) 0.7448(6) 0.5541(5) 0.049(3) Uani 0.50 1 d P . .
O5 O 0.0844(9) 0.6962(5) 0.5750(3) 0.0419(18) Uani 0.50 1 d P . .
C87 C 0.0989(15) 0.6089(12) 0.4514(5) 0.067(5) Uani 0.50 1 d P . .
O6 O 0.1662(10) 0.5796(5) 0.4958(3) 0.047(2) Uani 0.50 1 d P . .
C88 C 1.0092(16) 0.3939(15) 0.0889(5) 0.089(7) Uani 0.50 1 d P . .
O7 O 1.0603(8) 0.4140(5) 0.1301(3) 0.0412(19) Uani 0.50 1 d P . .

loop_
_atom_site_aniso_label
_atom_site_aniso_U_11
_atom_site_aniso_U_22
_atom_site_aniso_U_33
_atom_site_aniso_U_23
_atom_site_aniso_U_13
_atom_site_aniso_U_12
Cu1 0.0339(3) 0.0276(3) 0.0189(3) 0.0017(2) -0.0086(2) -0.0125(2)
Cu2 0.0369(4) 0.0355(3) 0.0265(3) -0.0032(2) -0.0114(3) -0.0076(3)
Cu3 0.0556(4) 0.0237(3) 0.0229(3) 0.0016(2) -0.0153(3) -0.0136(3)
Cl1 0.0390(7) 0.0221(5) 0.0360(6) -0.0012(4) -0.0048(5) -0.0135(5)
N1 0.030(2) 0.026(2) 0.0194(18) 0.0011(15) -0.0071(15) -0.0091(16)
N2 0.032(2) 0.026(2) 0.0205(18) 0.0041(15) -0.0107(16) -0.0083(16)
N3 0.029(2) 0.029(2) 0.0186(18) 0.0022(15) -0.0076(15) -0.0135(16)
N4 0.040(2) 0.028(2) 0.0194(18) 0.0015(15) -0.0105(16) -0.0134(17)
N7 0.041(2) 0.026(2) 0.025(2) -0.0009(16) -0.0154(17) -0.0115(18)
N8 0.063(3) 0.024(2) 0.025(2) 0.0066(16) -0.020(2) -0.019(2)
N9 0.039(2) 0.032(2) 0.0220(19) -0.0020(16) -0.0094(17) -0.0105(18)
N10 0.031(2) 0.032(2) 0.023(2) -0.0015(16) -0.0080(16) -0.0074(17)
N11 0.033(2) 0.036(2) 0.024(2) 0.0007(17) -0.0107(17) -0.0088(18)
N12 0.038(2) 0.033(2) 0.026(2) -0.0010(17) -0.0106(18) -0.0102(18)
N13 0.038(2) 0.039(2) 0.027(2) 0.0015(18) -0.0113(18) -0.005(2)
N16 0.067(3) 0.030(2) 0.025(2) 0.0006(18) -0.016(2) -0.011(2)
O1 0.056(2) 0.0268(18) 0.0336(19) 0.0019(14) -0.0249(17) -0.0181(16)
O2 0.094(3) 0.0298(19) 0.0248(18) 0.0085(15) -0.029(2) -0.025(2)
O3 0.045(2) 0.059(3) 0.034(2) 0.0099(18) -0.0198(18) -0.0059(19)
O4 0.098(4) 0.0256(19) 0.0266(19) -0.0018(15) -0.023(2) -0.008(2)
C1 0.033(2) 0.027(2) 0.020(2) 0.0035(17) -0.0106(18) -0.0064(19)
C2 0.038(3) 0.031(3) 0.023(2) 0.0045(19) -0.013(2) -0.012(2)
C3 0.035(3) 0.036(3) 0.022(2) 0.0030(19) -0.0140(19) -0.014(2)
C4 0.029(2) 0.030(2) 0.018(2) 0.0006(18) -0.0085(18) -0.0100(19)
C5 0.031(2) 0.026(2) 0.019(2) -0.0013(17) -0.0071(18) -0.0093(19)
C6 0.030(2) 0.024(2) 0.020(2) -0.0020(17) -0.0054(18) -0.0067(18)
C7 0.042(3) 0.027(2) 0.025(2) -0.0019(19) -0.009(2) -0.012(2)
C8 0.044(3) 0.024(2) 0.026(2) 0.0054(18) -0.013(2) -0.012(2)
C9 0.030(2) 0.023(2) 0.023(2) 0.0030(17) -0.0064(18) -0.0079(18)
C10 0.025(2) 0.029(2) 0.021(2) 0.0041(18) -0.0079(17) -0.0102(18)
C11 0.032(2) 0.031(2) 0.018(2) 0.0033(18) -0.0071(18) -0.011(2)
C12 0.046(3) 0.039(3) 0.017(2) 0.0052(19) -0.010(2) -0.020(2)
C13 0.052(3) 0.035(3) 0.018(2) -0.0005(19) -0.013(2) -0.017(2)
C14 0.034(3) 0.030(2) 0.020(2) 0.0001(18) -0.0096(18) -0.013(2)
C15 0.037(3) 0.028(2) 0.023(2) -0.0017(18) -0.0100(19) -0.013(2)
C16 0.040(3) 0.028(2) 0.025(2) 0.0012(19) -0.009(2) -0.015(2)
C17 0.062(4) 0.033(3) 0.031(3) 0.003(2) -0.017(2) -0.025(3)
C18 0.063(4) 0.030(3) 0.029(3) 0.007(2) -0.016(2) -0.020(3)
C19 0.042(3) 0.023(2) 0.023(2) 0.0043(18) -0.011(2) -0.011(2)
C20 0.034(3) 0.028(2) 0.019(2) 0.0055(18) -0.0088(18) -0.0092(19)
C21 0.031(2) 0.023(2) 0.025(2) -0.0039(18) -0.0116(19) -0.0042(19)
C22 0.038(3) 0.029(2) 0.024(2) -0.0015(19) -0.010(2) -0.006(2)
C23 0.052(3) 0.038(3) 0.028(3) -0.007(2) -0.018(2) -0.002(3)
C24 0.050(3) 0.035(3) 0.050(3) -0.012(2) -0.032(3) -0.003(2)
C25 0.039(3) 0.035(3) 0.054(3) -0.001(2) -0.021(3) -0.014(2)
C26 0.036(3) 0.031(3) 0.031(3) -0.001(2) -0.006(2) -0.007(2)
C27 0.037(3) 0.031(2) 0.017(2) 0.0032(18) -0.0062(18) -0.014(2)
C28 0.038(3) 0.045(3) 0.026(2) 0.006(2) -0.010(2) -0.017(2)
C29 0.051(3) 0.046(3) 0.033(3) 0.007(2) -0.002(2) -0.029(3)
C30 0.067(4) 0.035(3) 0.027(3) 0.009(2) -0.006(3) -0.015(3)
C31 0.053(3) 0.034(3) 0.027(3) 0.002(2) -0.016(2) 0.000(2)
C32 0.035(3) 0.035(3) 0.023(2) 0.0019(19) -0.009(2) -0.007(2)
C33 0.039(3) 0.030(2) 0.022(2) 0.0026(18) -0.0113(19) -0.016(2)
C34 0.039(3) 0.042(3) 0.040(3) -0.013(2) -0.012(2) -0.010(2)
C35 0.045(3) 0.033(3) 0.040(3) -0.011(2) -0.013(2) -0.005(2)
C36 0.041(3) 0.031(3) 0.042(3) -0.005(2) -0.020(2) -0.008(2)
C37 0.045(3) 0.031(3) 0.037(3) -0.007(2) -0.018(2) -0.008(2)
C38 0.042(3) 0.025(2) 0.026(2) 0.0032(18) -0.013(2) -0.012(2)
C39 0.043(3) 0.029(3) 0.030(3) 0.004(2) -0.012(2) -0.011(2)
C40 0.056(3) 0.030(3) 0.031(3) -0.001(2) -0.007(2) -0.020(2)
C42 0.042(3) 0.037(3) 0.040(3) 0.012(2) -0.012(2) -0.010(2)
C43 0.036(3) 0.034(3) 0.028(2) -0.003(2) -0.008(2) -0.008(2)
C44 0.053(3) 0.032(3) 0.030(3) -0.007(2) -0.016(2) 0.000(2)
C45 0.050(3) 0.034(3) 0.033(3) -0.003(2) -0.016(2) -0.001(2)
C46 0.036(3) 0.036(3) 0.028(2) -0.002(2) -0.012(2) -0.007(2)
C47 0.033(3) 0.033(3) 0.022(2) -0.0016(19) -0.0080(19) -0.010(2)
C48 0.032(3) 0.033(3) 0.022(2) -0.0006(19) -0.0072(19) -0.009(2)
C49 0.046(3) 0.039(3) 0.024(2) -0.002(2) -0.013(2) -0.011(2)
C50 0.045(3) 0.036(3) 0.026(2) -0.004(2) -0.012(2) -0.008(2)
C51 0.033(3) 0.035(3) 0.027(2) -0.007(2) -0.007(2) -0.010(2)
C52 0.032(3) 0.037(3) 0.027(2) -0.004(2) -0.007(2) -0.013(2)
C53 0.034(3) 0.036(3) 0.026(2) 0.004(2) -0.008(2) -0.012(2)
C54 0.043(3) 0.030(3) 0.036(3) -0.001(2) -0.012(2) -0.008(2)
C55 0.043(3) 0.039(3) 0.027(3) 0.007(2) -0.011(2) -0.009(2)
C56 0.031(3) 0.041(3) 0.024(2) 0.002(2) -0.0066(19) -0.010(2)
C57 0.032(3) 0.040(3) 0.022(2) 0.001(2) -0.0061(19) -0.009(2)
C58 0.037(3) 0.041(3) 0.022(2) 0.001(2) -0.010(2) -0.010(2)
C59 0.045(3) 0.039(3) 0.029(3) -0.002(2) -0.016(2) -0.012(2)
C60 0.049(3) 0.044(3) 0.028(3) -0.003(2) -0.016(2) -0.015(3)
C61 0.041(3) 0.035(3) 0.025(2) 0.000(2) -0.010(2) -0.013(2)
C62 0.045(3) 0.034(3) 0.024(2) -0.002(2) -0.011(2) -0.013(2)
C63 0.035(3) 0.031(3) 0.024(2) -0.0019(19) -0.007(2) -0.006(2)
C64 0.044(3) 0.037(3) 0.029(3) 0.002(2) -0.012(2) -0.014(2)
C65 0.045(3) 0.047(3) 0.032(3) 0.002(2) -0.015(2) -0.018(3)
C66 0.047(3) 0.041(3) 0.032(3) 0.009(2) -0.015(2) -0.008(3)
C67 0.040(3) 0.035(3) 0.035(3) 0.002(2) -0.013(2) -0.010(2)
C68 0.040(3) 0.032(3) 0.023(2) 0.0016(19) -0.008(2) -0.009(2)
C69 0.039(3) 0.032(3) 0.040(3) -0.004(2) -0.012(2) -0.010(2)
C70 0.062(4) 0.036(3) 0.038(3) -0.003(2) -0.020(3) -0.014(3)
C71 0.071(4) 0.031(3) 0.035(3) -0.005(2) -0.009(3) -0.002(3)
C72 0.043(3) 0.041(3) 0.051(4) -0.007(3) 0.000(3) -0.003(3)
C73 0.039(3) 0.037(3) 0.042(3) -0.003(2) -0.003(2) -0.011(2)
C41 0.049(3) 0.033(3) 0.044(3) 0.008(2) -0.023(3) -0.006(2)
C74 0.041(3) 0.038(3) 0.026(2) 0.006(2) -0.011(2) -0.013(2)
C75 0.036(3) 0.043(3) 0.031(3) 0.006(2) -0.009(2) -0.013(2)
C76 0.038(3) 0.048(3) 0.042(3) 0.008(3) -0.015(2) -0.011(3)
C77 0.057(4) 0.048(3) 0.040(3) 0.014(3) -0.027(3) -0.022(3)
C78 0.061(4) 0.042(3) 0.030(3) 0.004(2) -0.015(3) -0.022(3)
C79 0.042(3) 0.040(3) 0.028(3) 0.002(2) -0.007(2) -0.012(2)
C80 0.052(3) 0.031(3) 0.022(2) -0.0006(19) -0.015(2) -0.011(2)
C81 0.052(3) 0.037(3) 0.030(3) -0.006(2) -0.013(2) -0.014(2)
C82 0.054(4) 0.039(3) 0.029(3) -0.007(2) -0.011(2) -0.008(3)
C83 0.069(4) 0.034(3) 0.034(3) 0.004(2) -0.017(3) -0.026(3)
C84 0.056(4) 0.040(3) 0.031(3) 0.004(2) -0.011(2) -0.018(3)
B1 0.095(2) 0.0823(19) 0.169(3) -0.020(2) 0.023(2) -0.0237(16)
F1 0.095(2) 0.0823(19) 0.169(3) -0.020(2) 0.023(2) -0.0237(16)
F2 0.095(2) 0.0823(19) 0.169(3) -0.020(2) 0.023(2) -0.0237(16)
F3 0.095(2) 0.0823(19) 0.169(3) -0.020(2) 0.023(2) -0.0237(16)
F4 0.095(2) 0.0823(19) 0.169(3) -0.020(2) 0.023(2) -0.0237(16)
C85 0.071(6) 0.097(8) 0.136(10) -0.048(7) 0.004(6) -0.019(5)
Cl2A 0.067(2) 0.086(3) 0.130(4) -0.011(2) -0.0135(19) -0.0204(17)
Cl3A 0.067(2) 0.086(3) 0.130(4) -0.011(2) -0.0135(19) -0.0204(17)
Cl4A 0.067(2) 0.086(3) 0.130(4) -0.011(2) -0.0135(19) -0.0204(17)
Cl2B 0.122(3) 0.071(3) 0.186(5) -0.002(3) 0.012(3) -0.016(2)
Cl3B 0.122(3) 0.071(3) 0.186(5) -0.002(3) 0.012(3) -0.016(2)
Cl4B 0.122(3) 0.071(3) 0.186(5) -0.002(3) 0.012(3) -0.016(2)
C86 0.074(9) 0.016(5) 0.045(7) -0.004(4) 0.028(6) -0.015(5)
O5 0.042(4) 0.058(5) 0.022(4) 0.006(3) -0.007(3) -0.008(4)
C87 0.051(8) 0.136(15) 0.035(6) 0.018(8) -0.017(6) -0.054(9)
O6 0.057(5) 0.043(5) 0.038(4) -0.002(4) -0.015(4) -0.006(4)
C88 0.052(8) 0.22(2) 0.021(6) -0.002(9) -0.005(5) -0.082(12)
O7 0.027(4) 0.075(6) 0.024(4) 0.013(4) -0.005(3) -0.019(4)

loop_
_atom_type_symbol
_atom_type_description
_atom_type_scat_dispersion_real
_atom_type_scat_dispersion_imag
_atom_type_scat_source
C C 0.0033 0.0016 'International Tables Vol C Tables 4.2.6.8 and 6.1.1.4'
H H 0.0000 0.0000 'International Tables Vol C Tables 4.2.6.8 and 6.1.1.4'
B B 0.0013 0.0007 'International Tables Vol C Tables 4.2.6.8 and 6.1.1.4'
N N 0.0061 0.0033 'International Tables Vol C Tables 4.2.6.8 and 6.1.1.4'
O O 0.0106 0.0060 'International Tables Vol C Tables 4.2.6.8 and 6.1.1.4'
F F 0.0171 0.0103 'International Tables Vol C Tables 4.2.6.8 and 6.1.1.4'
Cu Cu 0.3201 1.2651 'International Tables Vol C Tables 4.2.6.8 and 6.1.1.4'
Cl Cl 0.1484 0.1585 'International Tables Vol C Tables 4.2.6.8 and 6.1.1.4'

loop_
_geom_angle_atom_site_label_1
_geom_angle_atom_site_label_2
_geom_angle_atom_site_label_3
_geom_angle
_geom_angle_site_symmetry_1
_geom_angle_site_symmetry_3
_geom_angle_publ_flag
N4 Cu1 N2 179.26(18) . . ?
N4 Cu1 N3 90.05(15) . . ?
N2 Cu1 N3 89.92(15) . . ?
N4 Cu1 N1 90.37(16) . . ?
N2 Cu1 N1 89.70(15) . . ?
N3 Cu1 N1 176.10(16) . . ?
N9 Cu2 N10 90.66(16) . . ?
N9 Cu2 N11 178.42(18) . . ?
N10 Cu2 N11 89.39(17) . . ?
N9 Cu2 N12 89.76(17) . . ?
N10 Cu2 N12 175.08(18) . . ?
N11 Cu2 N12 90.33(17) . . ?
O2 Cu3 O1 85.62(14) . 2_667 ?
O2 Cu3 O4 83.32(15) . . ?
O1 Cu3 O4 168.89(15) 2_667 . ?
O2 Cu3 Cl1 164.45(15) . . ?
O1 Cu3 Cl1 99.81(11) 2_667 . ?
O4 Cu3 Cl1 90.64(13) . . ?
O2 Cu3 O3 95.66(19) . 2_566 ?
O1 Cu3 O3 86.96(15) 2_667 2_566 ?
O4 Cu3 O3 95.14(17) . 2_566 ?
Cl1 Cu3 O3 99.15(12) . 2_566 ?
C4 N1 C1 106.1(4) . . ?
C4 N1 Cu1 126.9(3) . . ?
C1 N1 Cu1 126.7(3) . . ?
C6 N2 C9 105.6(4) . . ?
C6 N2 Cu1 127.3(3) . . ?
C9 N2 Cu1 126.8(3) . . ?
C14 N3 C11 105.5(4) . . ?
C14 N3 Cu1 126.9(3) . . ?
C11 N3 Cu1 126.9(3) . . ?
C16 N4 C19 105.7(4) . . ?
C16 N4 Cu1 127.5(3) . . ?
C19 N4 Cu1 126.7(3) . . ?
C36 N7 C35 121.5(4) . . ?
C36 N7 O1 119.5(4) . . ?
C35 N7 O1 119.0(4) . . ?
C41 N8 C40 122.3(4) . . ?
C41 N8 O2 119.5(5) . . ?
C40 N8 O2 118.2(5) . . ?
C43 N9 C46 105.8(4) . . ?
C43 N9 Cu2 127.4(3) . . ?
C46 N9 Cu2 126.6(3) . . ?
C48 N10 C51 105.8(4) . . ?
C48 N10 Cu2 126.3(3) . . ?
C51 N10 Cu2 127.2(3) . . ?
C53 N11 C56 106.1(4) . . ?
C53 N11 Cu2 126.9(3) . . ?
C56 N11 Cu2 126.7(3) . . ?
C61 N12 C58 106.7(4) . . ?
C61 N12 Cu2 127.2(3) . . ?
C58 N12 Cu2 125.8(3) . . ?
O3 N13 C65 120.0(5) . . ?
O3 N13 C66 119.7(5) . . ?
C65 N13 C66 120.4(5) . . ?
C83 N16 C82 122.9(5) . . ?
C83 N16 O4 119.1(5) . . ?
C82 N16 O4 118.0(5) . . ?
N7 O1 Cu3 123.8(3) . 2_667 ?
N8 O2 Cu3 118.4(3) . . ?
N13 O3 Cu3 116.4(3) . 2_566 ?
N16 O4 Cu3 114.9(3) . . ?
C20 C1 N1 125.2(4) . . ?
C20 C1 C2 125.0(4) . . ?
N1 C1 C2 109.8(4) . . ?
C3 C2 C1 107.5(4) . . ?
C3 C2 H2 126.3 . . ?
C1 C2 H2 126.3 . . ?
C2 C3 C4 106.9(4) . . ?
C2 C3 H3 126.5 . . ?
C4 C3 H3 126.5 . . ?
N1 C4 C5 126.4(4) . . ?
N1 C4 C3 109.7(4) . . ?
C5 C4 C3 123.9(4) . . ?
C4 C5 C6 122.6(4) . . ?
C4 C5 C21 118.8(4) . . ?
C6 C5 C21 118.6(4) . . ?
N2 C6 C5 125.8(4) . . ?
N2 C6 C7 110.0(4) . . ?
C5 C6 C7 124.1(4) . . ?
C8 C7 C6 106.7(4) . . ?
C8 C7 H7 126.7 . . ?
C6 C7 H7 126.7 . . ?
C7 C8 C9 108.0(4) . . ?
C7 C8 H8 126.0 . . ?
C9 C8 H8 126.0 . . ?
N2 C9 C10 125.3(4) . . ?
N2 C9 C8 109.6(4) . . ?
C10 C9 C8 125.0(4) . . ?
C11 C10 C9 123.3(4) . . ?
C11 C10 C27 119.8(4) . . ?
C9 C10 C27 116.9(4) . . ?
N3 C11 C10 125.6(4) . . ?
N3 C11 C12 109.9(4) . . ?
C10 C11 C12 124.5(4) . . ?
C13 C12 C11 107.1(4) . . ?
C13 C12 H12 126.5 . . ?
C11 C12 H12 126.5 . . ?
C12 C13 C14 106.8(4) . . ?
C12 C13 H13 126.6 . . ?
C14 C13 H13 126.6 . . ?
N3 C14 C15 125.3(4) . . ?
N3 C14 C13 110.6(4) . . ?
C15 C14 C13 124.1(4) . . ?
C16 C15 C14 124.2(4) . . ?
C16 C15 C33 119.4(4) . . ?
C14 C15 C33 116.4(4) . . ?
N4 C16 C15 125.2(4) . . ?
N4 C16 C17 110.7(4) . . ?
C15 C16 C17 124.1(5) . . ?
C18 C17 C16 106.6(5) . . ?
C18 C17 H17 126.7 . . ?
C16 C17 H17 126.7 . . ?
C17 C18 C19 107.3(4) . . ?
C17 C18 H18 126.4 . . ?
C19 C18 H18 126.4 . . ?
N4 C19 C20 125.3(4) . . ?
N4 C19 C18 109.7(4) . . ?
C20 C19 C18 124.9(4) . . ?
C1 C20 C19 125.1(4) . . ?
C1 C20 C38 117.0(4) . . ?
C19 C20 C38 117.9(4) . . ?
C26 C21 C22 119.3(4) . . ?
C26 C21 C5 120.6(4) . . ?
C22 C21 C5 120.1(4) . . ?
C23 C22 C21 120.0(5) . . ?
C23 C22 H22 120.0 . . ?
C21 C22 H22 120.0 . . ?
C24 C23 C22 120.2(5) . . ?
C24 C23 H23 119.9 . . ?
C22 C23 H23 119.9 . . ?
C23 C24 C25 120.3(5) . . ?
C23 C24 H24 119.8 . . ?
C25 C24 H24 119.8 . . ?
C24 C25 C26 120.3(5) . . ?
C24 C25 H25 119.9 . . ?
C26 C25 H25 119.9 . . ?
C21 C26 C25 119.9(5) . . ?
C21 C26 H26 120.0 . . ?
C25 C26 H26 120.0 . . ?
C32 C27 C28 118.7(4) . . ?
C32 C27 C10 121.4(4) . . ?
C28 C27 C10 120.0(4) . . ?
C29 C28 C27 120.9(5) . . ?
C29 C28 H28 119.6 . . ?
C27 C28 H28 119.6 . . ?
C28 C29 C30 120.1(5) . . ?
C28 C29 H29 120.0 . . ?
C30 C29 H29 120.0 . . ?
C29 C30 C31 120.0(5) . . ?
C29 C30 H30 120.0 . . ?
C31 C30 H30 120.0 . . ?
C32 C31 C30 119.8(5) . . ?
C32 C31 H31 120.1 . . ?
C30 C31 H31 120.1 . . ?
C31 C32 C27 120.6(5) . . ?
C31 C32 H32 119.7 . . ?
C27 C32 H32 119.7 . . ?
C37 C33 C34 117.8(4) . . ?
C37 C33 C15 119.9(5) . . ?
C34 C33 C15 122.3(5) . . ?
C35 C34 C33 119.1(5) . . ?
C35 C34 H34 120.5 . . ?
C33 C34 H34 120.5 . . ?
N7 C35 C34 121.0(5) . . ?
N7 C35 H35 119.5 . . ?
C34 C35 H35 119.5 . . ?
N7 C36 C37 119.7(5) . . ?
N7 C36 H36 120.1 . . ?
C37 C36 H36 120.1 . . ?
C36 C37 C33 120.9(5) . . ?
C36 C37 H37 119.5 . . ?
C33 C37 H37 119.5 . . ?
C39 C38 C42 117.8(5) . . ?
C39 C38 C20 120.5(5) . . ?
C42 C38 C20 121.5(5) . . ?
C40 C39 C38 121.0(5) . . ?
C40 C39 H39 119.5 . . ?
C38 C39 H39 119.5 . . ?
N8 C40 C39 118.7(5) . . ?
N8 C40 H40 120.6 . . ?
C39 C40 H40 120.6 . . ?
C38 C42 C41 119.8(5) . . ?
C38 C42 H42 120.1 . . ?
C41 C42 H42 120.1 . . ?
N9 C43 C62 125.2(5) . . ?
N9 C43 C44 110.5(4) . . ?
C62 C43 C44 124.1(5) . . ?
C45 C44 C43 106.8(5) . . ?
C45 C44 H44 126.6 . . ?
C43 C44 H44 126.6 . . ?
C44 C45 C46 107.3(5) . . ?
C44 C45 H45 126.3 . . ?
C46 C45 H45 126.4 . . ?
N9 C46 C47 125.8(5) . . ?
N9 C46 C45 109.6(4) . . ?
C47 C46 C45 124.5(5) . . ?
C46 C47 C48 124.0(4) . . ?
C46 C47 C63 118.2(4) . . ?
C48 C47 C63 117.8(4) . . ?
N10 C48 C47 125.6(4) . . ?
N10 C48 C49 110.6(4) . . ?
C47 C48 C49 123.8(4) . . ?
C50 C49 C48 106.8(4) . . ?
C50 C49 H49 126.6 . . ?
C48 C49 H49 126.6 . . ?
C49 C50 C51 107.1(5) . . ?
C49 C50 H50 126.5 . . ?
C51 C50 H50 126.5 . . ?
N10 C51 C52 125.3(4) . . ?
N10 C51 C50 109.7(4) . . ?
C52 C51 C50 124.9(5) . . ?
C51 C52 C53 123.5(5) . . ?
C51 C52 C68 119.1(4) . . ?
C53 C52 C68 117.3(5) . . ?
N11 C53 C52 125.6(5) . . ?
N11 C53 C54 109.5(4) . . ?
C52 C53 C54 124.8(5) . . ?
C55 C54 C53 107.4(5) . . ?
C55 C54 H54 126.3 . . ?
C53 C54 H54 126.3 . . ?
C54 C55 C56 107.6(5) . . ?
C54 C55 H55 126.2 . . ?
C56 C55 H55 126.2 . . ?
N11 C56 C57 124.9(5) . . ?
N11 C56 C55 109.2(4) . . ?
C57 C56 C55 125.7(5) . . ?
C58 C57 C56 124.4(5) . . ?
C58 C57 C74 117.8(5) . . ?
C56 C57 C74 117.8(5) . . ?
N12 C58 C57 126.1(5) . . ?
N12 C58 C59 108.8(5) . . ?
C57 C58 C59 125.0(5) . . ?
C60 C59 C58 107.9(5) . . ?
C60 C59 H59 126.0 . . ?
C58 C59 H59 126.0 . . ?
C59 C60 C61 106.7(5) . . ?
C59 C60 H60 126.7 . . ?
C61 C60 H60 126.7 . . ?
N12 C61 C62 125.4(5) . . ?
N12 C61 C60 109.7(5) . . ?
C62 C61 C60 124.9(5) . . ?
C61 C62 C43 124.1(5) . . ?
C61 C62 C80 118.5(4) . . ?
C43 C62 C80 117.3(5) . . ?
C67 C63 C64 117.4(5) . . ?
C67 C63 C47 122.4(5) . . ?
C64 C63 C47 120.0(5) . . ?
C65 C64 C63 120.7(5) . . ?
C65 C64 H64 119.7 . . ?
C63 C64 H64 119.7 . . ?
N13 C65 C64 120.7(5) . . ?
N13 C65 H65 119.6 . . ?
C64 C65 H65 119.6 . . ?
N13 C66 C67 120.7(5) . . ?
N13 C66 H66 119.7 . . ?
C67 C66 H66 119.7 . . ?
C63 C67 C66 120.1(5) . . ?
C63 C67 H67 120.0 . . ?
C66 C67 H67 119.9 . . ?
C69 C68 C73 118.6(5) . . ?
C69 C68 C52 121.7(5) . . ?
C73 C68 C52 119.7(5) . . ?
C68 C69 C70 120.4(5) . . ?
C68 C69 H69 119.8 . . ?
C70 C69 H69 119.8 . . ?
C71 C70 C69 120.0(6) . . ?
C71 C70 H70 120.0 . . ?
C69 C70 H70 120.0 . . ?
C70 C71 C72 120.5(6) . . ?
C70 C71 H71 119.8 . . ?
C72 C71 H71 119.8 . . ?
C71 C72 C73 120.7(6) . . ?
C71 C72 H72 119.7 . . ?
C73 C72 H72 119.7 . . ?
C72 C73 C68 119.8(6) . . ?
C72 C73 H73 120.1 . . ?
C68 C73 H73 120.1 . . ?
N8 C41 C42 120.2(5) . . ?
N8 C41 H41 119.9 . . ?
C42 C41 H41 119.9 . . ?
C79 C74 C75 118.4(5) . . ?
C79 C74 C57 120.7(5) . . ?
C75 C74 C57 120.9(5) . . ?
C76 C75 C74 120.6(5) . . ?
C76 C75 H75 119.7 . . ?
C74 C75 H75 119.7 . . ?
C77 C76 C75 120.5(6) . . ?
C77 C76 H76 119.8 . . ?
C75 C76 H76 119.8 . . ?
C76 C77 C78 119.6(5) . . ?
C76 C77 H77 120.2 . . ?
C78 C77 H77 120.2 . . ?
C77 C78 C79 120.4(5) . . ?
C77 C78 H78 119.8 . . ?
C79 C78 H78 119.8 . . ?
C78 C79 C74 120.4(5) . . ?
C78 C79 H79 119.8 . . ?
C74 C79 H79 119.8 . . ?
C81 C80 C84 117.8(5) . . ?
C81 C80 C62 120.3(5) . . ?
C84 C80 C62 121.9(5) . . ?
C80 C81 C82 121.1(5) . . ?
C80 C81 H81 119.4 . . ?
C82 C81 H81 119.5 . . ?
N16 C82 C81 118.4(6) . . ?
N16 C82 H82 120.8 . . ?
C81 C82 H82 120.8 . . ?
N16 C83 C84 120.6(5) . . ?
N16 C83 H83 119.7 . . ?
C84 C83 H83 119.7 . . ?
C83 C84 C80 119.2(6) . . ?
C83 C84 H84 120.4 . . ?
C80 C84 H84 120.4 . . ?
F1 B1 F3 116.5(14) . . ?
F1 B1 F4 113.3(12) . . ?
F3 B1 F4 111.3(13) . . ?
F1 B1 F2 100.7(12) . . ?
F3 B1 F2 105.1(12) . . ?
F4 B1 F2 108.8(13) . . ?
Cl2B C85 Cl4B 110.9(7) . . ?
Cl3A C85 Cl2A 115.9(6) . . ?
Cl3A C85 Cl4A 111.6(6) . . ?
Cl2A C85 Cl4A 110.5(6) . . ?
Cl2B C85 Cl3B 109.0(7) . . ?
Cl4B C85 Cl3B 105.2(6) . . ?

loop_
_geom_bond_atom_site_label_1
_geom_bond_atom_site_label_2
_geom_bond_distance
_geom_bond_site_symmetry_2
_geom_bond_publ_flag
Cu1 N4 1.999(4) . ?
Cu1 N2 2.003(4) . ?
Cu1 N3 2.004(4) . ?
Cu1 N1 2.005(4) . ?
Cu2 N9 2.002(4) . ?
Cu2 N10 2.009(4) . ?
Cu2 N11 2.011(4) . ?
Cu2 N12 2.013(4) . ?
Cu3 O2 1.958(4) . ?
Cu3 O1 1.959(3) 2_667 ?
Cu3 O4 1.981(4) . ?
Cu3 Cl1 2.2641(12) . ?
Cu3 O3 2.339(4) 2_566 ?
N1 C4 1.374(6) . ?
N1 C1 1.379(6) . ?
N2 C6 1.371(6) . ?
N2 C9 1.387(6) . ?
N3 C14 1.375(6) . ?
N3 C11 1.386(6) . ?
N4 C16 1.377(6) . ?
N4 C19 1.377(6) . ?
N7 C36 1.334(7) . ?
N7 C35 1.336(7) . ?
N7 O1 1.341(5) . ?
N8 C41 1.319(8) . ?
N8 C40 1.344(7) . ?
N8 O2 1.345(5) . ?
N9 C43 1.373(6) . ?
N9 C46 1.377(6) . ?
N10 C48 1.374(6) . ?
N10 C51 1.376(6) . ?
N11 C53 1.374(7) . ?
N11 C56 1.384(6) . ?
N12 C61 1.367(7) . ?
N12 C58 1.388(6) . ?
N13 O3 1.324(5) . ?
N13 C65 1.341(7) . ?
N13 C66 1.350(8) . ?
N16 C83 1.313(8) . ?
N16 C82 1.351(8) . ?
N16 O4 1.369(6) . ?
O1 Cu3 1.959(3) 2_667 ?
O3 Cu3 2.339(4) 2_566 ?
C1 C20 1.378(7) . ?
C1 C2 1.440(6) . ?
C2 C3 1.345(7) . ?
C2 H2 0.9500 . ?
C3 C4 1.450(6) . ?
C3 H3 0.9500 . ?
C4 C5 1.399(7) . ?
C5 C6 1.403(6) . ?
C5 C21 1.490(6) . ?
C6 C7 1.443(7) . ?
C7 C8 1.343(7) . ?
C7 H7 0.9500 . ?
C8 C9 1.423(7) . ?
C8 H8 0.9500 . ?
C9 C10 1.409(6) . ?
C10 C11 1.388(7) . ?
C10 C27 1.490(6) . ?
C11 C12 1.443(6) . ?
C12 C13 1.356(7) . ?
C12 H12 0.9500 . ?
C13 C14 1.439(6) . ?
C13 H13 0.9500 . ?
C14 C15 1.406(7) . ?
C15 C16 1.388(7) . ?
C15 C33 1.497(6) . ?
C16 C17 1.433(7) . ?
C17 C18 1.356(7) . ?
C17 H17 0.9500 . ?
C18 C19 1.443(7) . ?
C18 H18 0.9500 . ?
C19 C20 1.392(6) . ?
C20 C38 1.501(6) . ?
C21 C26 1.376(7) . ?
C21 C22 1.402(7) . ?
C22 C23 1.390(7) . ?
C22 H22 0.9500 . ?
C23 C24 1.368(9) . ?
C23 H23 0.9500 . ?
C24 C25 1.375(9) . ?
C24 H24 0.9500 . ?
C25 C26 1.398(7) . ?
C25 H25 0.9500 . ?
C26 H26 0.9500 . ?
C27 C32 1.395(7) . ?
C27 C28 1.403(7) . ?
C28 C29 1.382(7) . ?
C28 H28 0.9500 . ?
C29 C30 1.383(9) . ?
C29 H29 0.9500 . ?
C30 C31 1.398(9) . ?
C30 H30 0.9500 . ?
C31 C32 1.390(7) . ?
C31 H31 0.9500 . ?
C32 H32 0.9500 . ?
C33 C37 1.387(7) . ?
C33 C34 1.395(8) . ?
C34 C35 1.376(7) . ?
C34 H34 0.9500 . ?
C35 H35 0.9500 . ?
C36 C37 1.369(7) . ?
C36 H36 0.9500 . ?
C37 H37 0.9500 . ?
C38 C39 1.379(8) . ?
C38 C42 1.382(7) . ?
C39 C40 1.377(7) . ?
C39 H39 0.9500 . ?
C40 H40 0.9500 . ?
C42 C41 1.383(8) . ?
C42 H42 0.9500 . ?
C43 C62 1.400(7) . ?
C43 C44 1.434(7) . ?
C44 C45 1.350(7) . ?
C44 H44 0.9500 . ?
C45 C46 1.443(8) . ?
C45 H45 0.9500 . ?
C46 C47 1.390(7) . ?
C47 C48 1.408(7) . ?
C47 C63 1.493(7) . ?
C48 C49 1.440(7) . ?
C49 C50 1.351(8) . ?
C49 H49 0.9500 . ?
C50 C51 1.453(7) . ?
C50 H50 0.9500 . ?
C51 C52 1.389(7) . ?
C52 C53 1.402(7) . ?
C52 C68 1.503(7) . ?
C53 C54 1.432(7) . ?
C54 C55 1.344(8) . ?
C54 H54 0.9500 . ?
C55 C56 1.432(8) . ?
C55 H55 0.9500 . ?
C56 C57 1.394(7) . ?
C57 C58 1.389(8) . ?
C57 C74 1.504(7) . ?
C58 C59 1.446(7) . ?
C59 C60 1.347(8) . ?
C59 H59 0.9500 . ?
C60 C61 1.459(7) . ?
C60 H60 0.9500 . ?
C61 C62 1.396(7) . ?
C62 C80 1.492(7) . ?
C63 C67 1.382(7) . ?
C63 C64 1.401(7) . ?
C64 C65 1.376(7) . ?
C64 H64 0.9500 . ?
C65 H65 0.9500 . ?
C66 C67 1.394(7) . ?
C66 H66 0.9500 . ?
C67 H67 0.9500 . ?
C68 C69 1.384(7) . ?
C68 C73 1.401(8) . ?
C69 C70 1.413(8) . ?
C69 H69 0.9500 . ?
C70 C71 1.346(9) . ?
C70 H70 0.9500 . ?
C71 C72 1.379(9) . ?
C71 H71 0.9500 . ?
C72 C73 1.389(8) . ?
C72 H72 0.9500 . ?
C73 H73 0.9500 . ?
C41 H41 0.9500 . ?
C74 C79 1.391(7) . ?
C74 C75 1.393(8) . ?
C75 C76 1.393(7) . ?
C75 H75 0.9500 . ?
C76 C77 1.367(9) . ?
C76 H76 0.9500 . ?
C77 C78 1.386(9) . ?
C77 H77 0.9500 . ?
C78 C79 1.387(8) . ?
C78 H78 0.9500 . ?
C79 H79 0.9500 . ?
C80 C81 1.380(8) . ?
C80 C84 1.406(8) . ?
C81 C82 1.389(8) . ?
C81 H81 0.9500 . ?
C82 H82 0.9500 . ?
C83 C84 1.390(8) . ?
C83 H83 0.9500 . ?
C84 H84 0.9500 . ?
B1 F1 1.319(15) . ?
B1 F3 1.325(16) . ?
B1 F4 1.368(16) . ?
B1 F2 1.52(2) . ?
C85 Cl2B 1.719(11) . ?
C85 Cl3A 1.736(12) . ?
C85 Cl4B 1.749(11) . ?
C85 Cl2A 1.751(11) . ?
C85 Cl4A 1.784(10) . ?
C85 Cl3B 1.793(13) . ?
C86 O5 1.381(14) . ?
C87 O6 1.384(15) . ?
C88 O7 1.317(15) . ?
